data_7039647
loop_
_publ_author_name
'Abubekerov, Mark'
'Eymann, L\'eonard Y M'
'Gianetti, Thomas L.'
'Arnold, John'

_publ_section_title
;
 Activation of heteroallenes by coordinatively unsaturated nickel(ii)
 alkyl complexes supported by the hydrotris(3-phenyl-5-methyl)pyrazolyl
 borate (Tp(Ph,Me)) ligand.
;
_journal_issue 37
_journal_name_full 'Dalton transactions (Cambridge, England : 2003)'
_journal_page_first 14581
_journal_page_last 14590
_journal_paper_doi 10.1039/c6dt01585a
_journal_volume 45
_journal_year 2016
_chemical_formula_moiety 'C39 H38 B N7 Ni'
_chemical_formula_sum 'C39 H38 B N7 Ni'
_chemical_formula_weight 674.28
_chemical_name_common 'Complex 3'
_chemical_name_systematic 'Complex 3'
_chemical_properties_physical Air-sensitive,Moisture-sensitive
_chemical_temperature_decomposition 433.2
_space_group_IT_number 61
_symmetry_cell_setting orthorhombic
_symmetry_space_group_name_Hall '-P 2ac 2ab'
_symmetry_space_group_name_H-M 'P b c a'
_atom_sites_solution_hydrogens geom
_atom_sites_solution_primary direct
_atom_sites_solution_secondary difmap
_audit_creation_method SHELXL-97
_audit_update_record
;
2016-05-13 deposited with the CCDC.
2016-06-21 downloaded from the CCDC.
;
_cell_angle_alpha 90.00
_cell_angle_beta 90.00
_cell_angle_gamma 90.00
_cell_formula_units_Z 8
_cell_length_a 11.0031(10)
_cell_length_b 22.283(2)
_cell_length_c 28.239(3)
_cell_measurement_reflns_used 9399
_cell_measurement_temperature 100(2)
_cell_measurement_theta_max 25.35
_cell_measurement_theta_min 2.19
_cell_volume 6923.7(12)
_computing_cell_refinement 'Bruker APEX2 v.2011.4'
_computing_data_collection 'Bruker APEX2 v.2011.4'
_computing_data_reduction 'Bruker APEX2 v.2011.4'
_computing_molecular_graphics ORTEP-32
_computing_publication_material WinGX
_computing_structure_refinement SHELXL-97
_computing_structure_solution SIR-92
_diffrn_ambient_temperature 100(2)
_diffrn_detector_area_resol_mean 8.366
_diffrn_measured_fraction_theta_full 1.000
_diffrn_measured_fraction_theta_max 1.000
_diffrn_measurement_device_type 'Bruker APEX-II CCD'
_diffrn_measurement_method '\f and \w scans'
_diffrn_radiation_monochromator graphite
_diffrn_radiation_source 'fine-focus sealed tube'
_diffrn_radiation_type MoK\a
_diffrn_radiation_wavelength 0.71073
_diffrn_reflns_av_R_equivalents 0.0363
_diffrn_reflns_av_sigmaI/netI 0.0127
_diffrn_reflns_limit_h_max 13
_diffrn_reflns_limit_h_min -13
_diffrn_reflns_limit_k_max 26
_diffrn_reflns_limit_k_min -26
_diffrn_reflns_limit_l_max 34
_diffrn_reflns_limit_l_min -34
_diffrn_reflns_number 114898
_diffrn_reflns_theta_full 25.00
_diffrn_reflns_theta_max 25.37
_diffrn_reflns_theta_min 1.83
_exptl_absorpt_coefficient_mu 0.599
_exptl_absorpt_correction_T_max 0.8407
_exptl_absorpt_correction_T_min 0.7955
_exptl_absorpt_correction_type multi-scan
_exptl_absorpt_process_details SADABS
_exptl_crystal_colour yellow
_exptl_crystal_density_diffrn 1.294
_exptl_crystal_density_method 'not measured'
_exptl_crystal_description rode
_exptl_crystal_F_000 2832
_exptl_crystal_recrystallization_method 'Re-crystallisation from solvent'
_exptl_crystal_size_max 0.40
_exptl_crystal_size_mid 0.35
_exptl_crystal_size_min 0.30
_refine_diff_density_max 0.638
_refine_diff_density_min -0.386
_refine_diff_density_rms 0.043
_refine_ls_extinction_method none
_refine_ls_goodness_of_fit_ref 0.824
_refine_ls_hydrogen_treatment mixed
_refine_ls_matrix_type full
_refine_ls_number_parameters 441
_refine_ls_number_reflns 6355
_refine_ls_number_restraints 0
_refine_ls_restrained_S_all 0.824
_refine_ls_R_factor_all 0.0331
_refine_ls_R_factor_gt 0.0280
_refine_ls_shift/su_max 0.032
_refine_ls_shift/su_mean 0.000
_refine_ls_structure_factor_coef Fsqd
_refine_ls_weighting_details 'calc w=1/[\s^2^(Fo^2^)+(0.0571P)^2^+7.2977P] where P=(Fo^2^+2Fc^2^)/3'
_refine_ls_weighting_scheme calc
_refine_ls_wR_factor_gt 0.0778
_refine_ls_wR_factor_ref 0.0835
_reflns_number_gt 5646
_reflns_number_total 6355
_reflns_threshold_expression >2sigma(I)
_cod_data_source_file c6dt01585a1.cif
_cod_data_source_block Complex_3
_cod_depositor_comments
;
The following automatic conversions were performed:

'_chemical_melting_point' tag was changed to
'_chemical_temperature_decomposition' since the value had been '433.2
(dec.)'. The value '433.2 (dec.)' was changed to '433.2'.

'_symmetry_cell_setting' value 'Orthorhombic' changed to
'orthorhombic' according to
/usr/data/users/saulius/crontab/automatic-downloads/rss-feeds/RSC/lib/dictionaries/cif_core.dic
dictionary named 'cif_core.dic' version 2.4.2 from 2011-04-26.

Automatic conversion script
Id: cif_fix_values 4268 2015-11-12 08:31:59Z antanas 

 Adding full bibliography for 7039640--7039649.cif.
;
_cod_original_cell_volume 6923.6(11)
_cod_original_sg_symbol_H-M Pbca
_cod_database_code 7039647
_solvent_exptl_crystal_recrystallization_method Toluene/Hexanes

loop_
_symmetry_equiv_pos_as_xyz
'x, y, z'
'-x+1/2, -y, z+1/2'
'x+1/2, -y+1/2, -z'
'-x, y+1/2, -z+1/2'
'-x, -y, -z'
'x-1/2, y, -z-1/2'
'-x-1/2, y-1/2, z'
'x, -y-1/2, z-1/2'

loop_
_atom_site_label
_atom_site_type_symbol
_atom_site_fract_x
_atom_site_fract_y
_atom_site_fract_z
_atom_site_U_iso_or_equiv
_atom_site_adp_type
_atom_site_occupancy
_atom_site_symmetry_multiplicity
_atom_site_calc_flag
_atom_site_refinement_flags
C9 C -0.08450(18) 0.20683(8) 0.69972(6) 0.0291(4) Uani 1 1 d .
H1A H -0.0100 0.2076 0.7174 0.044 Uiso 1 1 calc R
H1B H -0.1406 0.1796 0.7145 0.044 Uiso 1 1 calc R
H1C H -0.1191 0.2464 0.6990 0.044 Uiso 1 1 calc R
C1 C -0.05685(15) 0.20933(7) 0.61098(5) 0.0192(3) Uani 1 1 d .
C2 C -0.07481(17) 0.27005(7) 0.58933(6) 0.0259(4) Uani 1 1 d .
H2A H -0.1431 0.2678 0.5677 0.031 Uiso 1 1 calc R
H2B H -0.0033 0.2796 0.5707 0.031 Uiso 1 1 calc R
C3 C -0.09738(16) 0.32139(7) 0.62323(6) 0.0224(3) Uani 1 1 d .
C4 C -0.00147(16) 0.34742(8) 0.64754(7) 0.0275(4) Uani 1 1 d .
H4 H 0.0769 0.3328 0.6431 0.033 Uiso 1 1 calc R
C5 C -0.02043(17) 0.39484(8) 0.67837(7) 0.0304(4) Uani 1 1 d .
H5 H 0.0448 0.4114 0.6947 0.036 Uiso 1 1 calc R
C6 C -0.13612(19) 0.41766(8) 0.68494(7) 0.0340(4) Uani 1 1 d .
H6 H -0.1491 0.4497 0.7054 0.041 Uiso 1 1 calc R
C7 C -0.23190(19) 0.39219(9) 0.66078(8) 0.0402(5) Uani 1 1 d .
H7 H -0.3100 0.4072 0.6650 0.048 Uiso 1 1 calc R
C8 C -0.21326(17) 0.34424(9) 0.63007(7) 0.0333(4) Uani 1 1 d .
H8 H -0.2788 0.3274 0.6141 0.040 Uiso 1 1 calc R
C11 C 0.21381(15) -0.07955(8) 0.62615(6) 0.0251(4) Uani 1 1 d .
H11A H 0.2068 -0.0920 0.5937 0.038 Uiso 1 1 calc R
H11B H 0.2051 -0.1138 0.6465 0.038 Uiso 1 1 calc R
H11C H 0.2920 -0.0616 0.6312 0.038 Uiso 1 1 calc R
C12 C 0.11645(14) -0.03484(7) 0.63721(5) 0.0187(3) Uani 1 1 d .
C13 C 0.03453(14) -0.03386(7) 0.67392(5) 0.0183(3) Uani 1 1 d .
H13 H 0.0253 -0.0626 0.6975 0.022 Uiso 1 1 calc R
C14 C -0.03220(13) 0.01914(7) 0.66857(5) 0.0165(3) Uani 1 1 d .
C15 C -0.12996(14) 0.04192(7) 0.69935(5) 0.0170(3) Uani 1 1 d .
C16 C -0.23372(14) 0.07004(7) 0.68153(5) 0.0202(3) Uani 1 1 d .
H16 H -0.2433 0.0746 0.6490 0.024 Uiso 1 1 calc R
C17 C -0.32283(15) 0.09125(7) 0.71213(6) 0.0239(3) Uani 1 1 d .
H17 H -0.3916 0.1100 0.6999 0.029 Uiso 1 1 calc R
C18 C -0.31001(15) 0.08472(7) 0.76073(6) 0.0246(4) Uani 1 1 d .
H18 H -0.3692 0.0997 0.7811 0.030 Uiso 1 1 calc R
C19 C -0.20835(15) 0.05576(7) 0.77880(6) 0.0231(3) Uani 1 1 d .
H19 H -0.2000 0.0506 0.8113 0.028 Uiso 1 1 calc R
C20 C -0.11931(14) 0.03462(7) 0.74839(6) 0.0203(3) Uani 1 1 d .
H20 H -0.0514 0.0153 0.7607 0.024 Uiso 1 1 calc R
C21 C 0.20221(15) 0.02586(8) 0.45952(6) 0.0249(4) Uani 1 1 d .
H21A H 0.2819 0.0414 0.4659 0.037 Uiso 1 1 calc R
H21B H 0.1877 0.0262 0.4260 0.037 Uiso 1 1 calc R
H21C H 0.1966 -0.0146 0.4711 0.037 Uiso 1 1 calc R
C22 C 0.10943(14) 0.06398(7) 0.48379(5) 0.0181(3) Uani 1 1 d .
C23 C 0.02089(14) 0.09952(7) 0.46378(5) 0.0183(3) Uani 1 1 d .
H23 H 0.0066 0.1055 0.4317 0.022 Uiso 1 1 calc R
C24 C -0.04309(14) 0.12475(7) 0.50157(5) 0.0159(3) Uani 1 1 d .
C25 C -0.14863(13) 0.16546(7) 0.49991(5) 0.0162(3) Uani 1 1 d .
C26 C -0.15158(14) 0.21210(7) 0.46686(5) 0.0211(3) Uani 1 1 d .
H26 H -0.0886 0.2160 0.4451 0.025 Uiso 1 1 calc R
C27 C -0.24716(15) 0.25257(8) 0.46610(6) 0.0247(3) Uani 1 1 d .
H27 H -0.2476 0.2838 0.4442 0.030 Uiso 1 1 calc R
C28 C -0.34218(15) 0.24647(8) 0.49798(6) 0.0252(4) Uani 1 1 d .
H28 H -0.4052 0.2743 0.4982 0.030 Uiso 1 1 calc R
C29 C -0.34321(15) 0.19888(8) 0.52955(6) 0.0246(3) Uani 1 1 d .
H29 H -0.4086 0.1939 0.5500 0.030 Uiso 1 1 calc R
C30 C -0.24699(14) 0.15870(7) 0.53069(5) 0.0201(3) Uani 1 1 d .
H30 H -0.2480 0.1270 0.5521 0.024 Uiso 1 1 calc R
C31 C 0.46464(18) 0.01664(12) 0.56319(8) 0.0494(6) Uani 1 1 d .
H31A H 0.4500 -0.0192 0.5812 0.074 Uiso 1 1 calc R
H31B H 0.5505 0.0238 0.5613 0.074 Uiso 1 1 calc R
H31C H 0.4322 0.0119 0.5319 0.074 Uiso 1 1 calc R
C32 C 0.40430(15) 0.06860(9) 0.58694(6) 0.0310(4) Uani 1 1 d .
C33 C 0.45699(17) 0.11529(10) 0.61133(6) 0.0332(4) Uani 1 1 d .
H33 H 0.5396 0.1219 0.6161 0.040 Uiso 1 1 calc R
C34 C 0.36063(16) 0.15086(8) 0.62747(6) 0.0258(4) Uani 1 1 d .
C35 C 0.36457(17) 0.20566(8) 0.65651(6) 0.0311(4) Uani 1 1 d .
C36 C 0.4743(2) 0.23633(10) 0.66360(7) 0.0420(5) Uani 1 1 d .
H36 H 0.5452 0.2227 0.6492 0.050 Uiso 1 1 calc R
C37 C 0.4772(2) 0.28727(10) 0.69225(8) 0.0513(7) Uani 1 1 d .
H37 H 0.5501 0.3075 0.6968 0.062 Uiso 1 1 calc R
C38 C 0.3733(3) 0.30795(9) 0.71391(7) 0.0499(6) Uani 1 1 d .
H38 H 0.3762 0.3417 0.7333 0.060 Uiso 1 1 calc R
C39 C 0.2645(2) 0.27821(9) 0.70674(7) 0.0435(5) Uani 1 1 d .
H39 H 0.1940 0.2921 0.7212 0.052 Uiso 1 1 calc R
C40 C 0.26017(19) 0.22762(8) 0.67789(6) 0.0337(4) Uani 1 1 d .
H40 H 0.1864 0.2083 0.6729 0.040 Uiso 1 1 calc R
N7 N -0.05995(12) 0.18689(6) 0.65141(5) 0.0205(3) Uani 1 1 d .
N1 N 0.00774(11) 0.04928(6) 0.63046(4) 0.0161(3) Uani 1 1 d .
N2 N 0.09880(11) 0.01531(6) 0.61092(4) 0.0162(3) Uani 1 1 d .
N3 N 0.00595(11) 0.10645(6) 0.54263(4) 0.0155(3) Uani 1 1 d .
N4 N 0.09962(11) 0.06849(6) 0.53149(4) 0.0162(3) Uani 1 1 d .
N5 N 0.25337(13) 0.12783(6) 0.61365(5) 0.0219(3) Uani 1 1 d .
N6 N 0.28114(12) 0.07741(6) 0.58848(4) 0.0214(3) Uani 1 1 d .
Ni01 Ni -0.021961(18) 0.129389(8) 0.606255(6) 0.01575(8) Uani 1 1 d .
B1 B 0.17895(16) 0.03676(8) 0.56923(6) 0.0186(4) Uani 1 1 d .
H1 H 0.2219(15) -0.0032(8) 0.5538(6) 0.018(4) Uiso 1 1 d .

loop_
_atom_site_aniso_label
_atom_site_aniso_U_11
_atom_site_aniso_U_22
_atom_site_aniso_U_33
_atom_site_aniso_U_23
_atom_site_aniso_U_13
_atom_site_aniso_U_12
C9 0.0425(10) 0.0234(9) 0.0214(8) -0.0058(7) 0.0092(7) -0.0031(8)
C1 0.0189(7) 0.0174(8) 0.0212(8) -0.0022(6) 0.0021(6) -0.0008(6)
C2 0.0348(9) 0.0179(8) 0.0250(8) 0.0005(7) 0.0012(7) 0.0019(7)
C3 0.0293(9) 0.0131(8) 0.0248(8) 0.0026(6) 0.0026(7) 0.0005(6)
C4 0.0249(8) 0.0222(9) 0.0353(10) -0.0021(7) 0.0061(7) -0.0019(7)
C5 0.0351(10) 0.0231(9) 0.0329(10) -0.0040(8) 0.0041(8) -0.0076(7)
C6 0.0493(11) 0.0193(9) 0.0335(10) -0.0037(7) 0.0054(8) 0.0048(8)
C7 0.0340(10) 0.0341(11) 0.0526(12) -0.0039(9) 0.0038(9) 0.0165(9)
C8 0.0270(9) 0.0309(10) 0.0421(10) -0.0027(8) -0.0052(8) 0.0050(8)
C11 0.0243(8) 0.0215(8) 0.0295(9) 0.0035(7) -0.0002(7) 0.0072(7)
C12 0.0185(7) 0.0162(8) 0.0214(7) -0.0007(6) -0.0047(6) 0.0008(6)
C13 0.0197(8) 0.0161(8) 0.0192(7) 0.0029(6) -0.0034(6) -0.0014(6)
C14 0.0173(7) 0.0161(7) 0.0160(7) -0.0005(6) -0.0024(6) -0.0029(6)
C15 0.0185(7) 0.0133(7) 0.0192(7) 0.0001(6) 0.0009(6) -0.0050(6)
C16 0.0213(8) 0.0196(8) 0.0198(7) 0.0024(6) 0.0006(6) -0.0029(6)
C17 0.0195(8) 0.0224(8) 0.0298(9) 0.0019(7) 0.0031(6) 0.0008(7)
C18 0.0239(8) 0.0220(8) 0.0280(9) -0.0039(7) 0.0102(7) -0.0048(7)
C19 0.0277(8) 0.0230(8) 0.0186(7) -0.0006(6) 0.0033(6) -0.0086(7)
C20 0.0213(8) 0.0190(8) 0.0205(7) 0.0022(6) -0.0007(6) -0.0038(6)
C21 0.0283(9) 0.0275(9) 0.0188(8) -0.0046(7) 0.0026(7) 0.0088(7)
C22 0.0195(7) 0.0173(8) 0.0176(7) -0.0031(6) 0.0012(6) -0.0008(6)
C23 0.0206(8) 0.0190(8) 0.0155(7) -0.0012(6) -0.0008(6) -0.0015(6)
C24 0.0162(7) 0.0148(7) 0.0168(7) 0.0006(6) -0.0001(6) -0.0021(6)
C25 0.0156(7) 0.0156(7) 0.0172(7) -0.0012(6) -0.0021(6) -0.0004(6)
C26 0.0192(8) 0.0240(8) 0.0201(7) 0.0041(6) 0.0014(6) -0.0010(6)
C27 0.0257(8) 0.0235(8) 0.0250(8) 0.0080(7) -0.0021(7) 0.0024(7)
C28 0.0222(8) 0.0239(8) 0.0294(8) 0.0022(7) -0.0021(7) 0.0066(7)
C29 0.0196(8) 0.0295(9) 0.0246(8) 0.0023(7) 0.0044(6) 0.0024(7)
C30 0.0208(8) 0.0178(8) 0.0217(7) 0.0041(6) 0.0006(6) 0.0001(6)
C31 0.0237(10) 0.0833(18) 0.0410(11) -0.0148(12) 0.0031(8) 0.0158(10)
C32 0.0198(8) 0.0529(12) 0.0203(8) 0.0035(8) 0.0014(6) 0.0019(8)
C33 0.0188(8) 0.0569(13) 0.0240(9) 0.0090(8) -0.0027(7) -0.0081(8)
C34 0.0270(9) 0.0309(9) 0.0196(8) 0.0119(7) -0.0066(6) -0.0090(7)
C35 0.0396(10) 0.0290(10) 0.0248(8) 0.0132(7) -0.0141(7) -0.0125(8)
C36 0.0469(12) 0.0441(12) 0.0349(11) 0.0174(9) -0.0168(9) -0.0221(10)
C37 0.0707(16) 0.0410(13) 0.0421(12) 0.0170(10) -0.0298(12) -0.0334(12)
C38 0.0908(19) 0.0256(10) 0.0331(11) 0.0106(8) -0.0283(12) -0.0211(12)
C39 0.0711(15) 0.0263(10) 0.0330(10) 0.0070(8) -0.0172(10) -0.0080(10)
C40 0.0446(11) 0.0246(9) 0.0319(9) 0.0051(7) -0.0132(8) -0.0101(8)
N7 0.0258(7) 0.0170(7) 0.0189(7) -0.0028(5) 0.0040(5) -0.0003(5)
N1 0.0174(6) 0.0148(6) 0.0160(6) -0.0024(5) 0.0006(5) 0.0014(5)
N2 0.0163(6) 0.0143(6) 0.0179(6) -0.0010(5) -0.0002(5) 0.0030(5)
N3 0.0161(6) 0.0136(6) 0.0167(6) -0.0006(5) 0.0011(5) 0.0024(5)
N4 0.0165(6) 0.0158(6) 0.0162(6) -0.0017(5) 0.0008(5) 0.0036(5)
N5 0.0232(7) 0.0213(7) 0.0212(7) 0.0063(5) -0.0038(5) -0.0037(6)
N6 0.0174(7) 0.0285(8) 0.0181(6) 0.0041(6) 0.0007(5) 0.0015(6)
Ni01 0.02016(12) 0.01298(12) 0.01412(12) -0.00034(7) 0.00234(7) 0.00271(7)
B1 0.0182(8) 0.0200(9) 0.0176(8) 0.0006(7) 0.0014(7) 0.0056(7)

loop_
_atom_type_symbol
_atom_type_description
_atom_type_scat_dispersion_real
_atom_type_scat_dispersion_imag
_atom_type_scat_source
C C 0.0033 0.0016 'International Tables Vol C Tables 4.2.6.8 and 6.1.1.4'
H H 0.0000 0.0000 'International Tables Vol C Tables 4.2.6.8 and 6.1.1.4'
C C 0.0033 0.0016 'International Tables Vol C Tables 4.2.6.8 and 6.1.1.4'
N N 0.0061 0.0033 'International Tables Vol C Tables 4.2.6.8 and 6.1.1.4'
Ni Ni 0.3393 1.1124 'International Tables Vol C Tables 4.2.6.8 and 6.1.1.4'
B B 0.0013 0.0007 'International Tables Vol C Tables 4.2.6.8 and 6.1.1.4'

loop_
_geom_angle_atom_site_label_1
_geom_angle_atom_site_label_2
_geom_angle_atom_site_label_3
_geom_angle
N7 C1 C2 137.09(15)
N7 C1 Ni01 71.44(10)
C2 C1 Ni01 151.47(12)
C1 C2 C3 116.52(14)
C8 C3 C4 118.52(16)
C8 C3 C2 121.14(16)
C4 C3 C2 120.33(15)
C3 C4 C5 121.06(17)
C6 C5 C4 120.23(17)
C7 C6 C5 119.08(17)
C6 C7 C8 120.82(18)
C3 C8 C7 120.29(18)
N2 C12 C13 107.82(13)
N2 C12 C11 122.50(14)
C13 C12 C11 129.64(14)
C12 C13 C14 106.04(14)
N1 C14 C13 109.71(13)
N1 C14 C15 122.66(14)
C13 C14 C15 127.62(14)
C16 C15 C20 118.52(14)
C16 C15 C14 122.62(13)
C20 C15 C14 118.86(14)
C17 C16 C15 120.36(14)
C18 C17 C16 120.51(16)
C17 C18 C19 119.62(15)
C20 C19 C18 119.99(15)
C19 C20 C15 120.98(15)
N4 C22 C23 107.99(13)
N4 C22 C21 123.53(14)
C23 C22 C21 128.48(14)
C22 C23 C24 105.94(13)
N3 C24 C23 109.58(13)
N3 C24 C25 122.08(13)
C23 C24 C25 128.34(14)
C30 C25 C26 118.57(14)
C30 C25 C24 121.62(14)
C26 C25 C24 119.81(14)
C27 C26 C25 120.80(15)
C28 C27 C26 119.91(15)
C27 C28 C29 119.94(15)
C30 C29 C28 120.19(15)
C29 C30 C25 120.49(14)
N6 C32 C33 107.02(17)
N6 C32 C31 124.40(18)
C33 C32 C31 128.58(17)
C32 C33 C34 105.78(16)
N5 C34 C33 110.74(16)
N5 C34 C35 120.28(16)
C33 C34 C35 128.97(16)
C40 C35 C36 118.64(19)
C40 C35 C34 120.73(16)
C36 C35 C34 120.63(19)
C37 C36 C35 119.9(2)
C38 C37 C36 120.8(2)
C37 C38 C39 119.6(2)
C38 C39 C40 120.2(2)
C35 C40 C39 120.82(19)
C1 N7 C9 137.62(15)
C1 N7 Ni01 68.99(9)
C9 N7 Ni01 153.39(12)
C14 N1 N2 106.59(12)
C14 N1 Ni01 133.46(11)
N2 N1 Ni01 119.30(10)
C12 N2 N1 109.84(12)
C12 N2 B1 126.15(13)
N1 N2 B1 123.51(12)
C24 N3 N4 106.96(12)
C24 N3 Ni01 132.26(11)
N4 N3 Ni01 120.44(9)
C22 N4 N3 109.51(12)
C22 N4 B1 127.27(13)
N3 N4 B1 123.23(12)
C34 N5 N6 105.60(14)
N5 N6 C32 110.86(14)
N5 N6 B1 120.25(12)
C32 N6 B1 128.73(15)
C1 Ni01 N7 39.57(6)
C1 Ni01 N3 111.51(6)
N7 Ni01 N3 151.08(6)
C1 Ni01 N1 155.11(6)
N7 Ni01 N1 115.56(6)
N3 Ni01 N1 93.36(5)
N6 B1 N4 112.65(13)
N6 B1 N2 109.21(12)
N4 B1 N2 110.10(12)

loop_
_geom_bond_atom_site_label_1
_geom_bond_atom_site_label_2
_geom_bond_distance
C9 N7 1.460(2)
C1 N7 1.247(2)
C1 C2 1.498(2)
C1 Ni01 1.8271(16)
C2 C3 1.512(2)
C3 C8 1.387(2)
C3 C4 1.386(2)
C4 C5 1.385(3)
C5 C6 1.383(3)
C6 C7 1.378(3)
C7 C8 1.391(3)
C11 C12 1.496(2)
C12 N2 1.356(2)
C12 C13 1.374(2)
C13 C14 1.399(2)
C14 N1 1.343(2)
C14 C15 1.473(2)
C15 C16 1.396(2)
C15 C20 1.399(2)
C16 C17 1.390(2)
C17 C18 1.387(2)
C18 C19 1.389(2)
C19 C20 1.385(2)
C21 C22 1.494(2)
C22 N4 1.3550(19)
C22 C23 1.377(2)
C23 C24 1.397(2)
C24 N3 1.342(2)
C24 C25 1.474(2)
C25 C30 1.396(2)
C25 C26 1.397(2)
C26 C27 1.386(2)
C27 C28 1.386(2)
C28 C29 1.385(2)
C29 C30 1.387(2)
C31 C32 1.494(3)
C32 N6 1.370(2)
C32 C33 1.376(3)
C33 C34 1.400(3)
C34 N5 1.345(2)
C34 C35 1.472(3)
C35 C40 1.387(3)
C35 C36 1.402(3)
C36 C37 1.394(3)
C37 C38 1.376(4)
C38 C39 1.383(3)
C39 C40 1.392(3)
N7 Ni01 1.8554(13)
N1 N2 1.3716(18)
N1 Ni01 1.9392(13)
N2 B1 1.547(2)
N3 N4 1.3699(17)
N3 Ni01 1.8932(13)
N4 B1 1.549(2)
N5 N6 1.3642(19)
N6 B1 1.543(2)
